data_4334738
loop_
_publ_author_name
'Crisita Carmen Hojilla Atienza'
'Carsten Milsmann'
'Scott P. Semproni'
'Zo\"e R. Turner'
'Paul J. Chirik'

_publ_section_title
;
 Reversible Carbon-Carbon Bond Formation Induced by Oxidation and
 Reduction at a Redox-Active Cobalt Complex
;
_journal_name_full 'Inorganic Chemistry'
_journal_page_first 5403
_journal_page_last 5417
_journal_paper_doi 10.1021/ic400352r
_journal_volume 52
_journal_year 2013
_chemical_formula_moiety 'C78 H94 Co2 N6 S2, 5(C6 H6)'
_chemical_formula_sum 'C108 H124 Co2 N6 S2'
_chemical_formula_weight 1688.11
_chemical_name_systematic
;
 ?
;
_space_group_IT_number 2
_symmetry_cell_setting triclinic
_symmetry_space_group_name_Hall '-P 1'
_symmetry_space_group_name_H-M 'P -1'
_atom_sites_solution_hydrogens geom
_atom_sites_solution_primary direct
_atom_sites_solution_secondary difmap
_audit_creation_method SHELXL-97
_cell_angle_alpha 86.624(2)
_cell_angle_beta 73.878(2)
_cell_angle_gamma 80.764(2)
_cell_formula_units_Z 1
_cell_length_a 10.9791(2)
_cell_length_b 12.6017(3)
_cell_length_c 17.6128(5)
_cell_measurement_reflns_used 5989
_cell_measurement_temperature 100(2)
_cell_measurement_theta_max 61.62
_cell_measurement_theta_min 2.61
_cell_volume 2310.38(10)
_computing_cell_refinement 'SHELXL-97 (Sheldrick, 2008)'
_computing_data_collection 'BRUKER APEX II software suite (Bruker AXS)'
_computing_data_reduction 'BRUKER APEX II software suite (Bruker AXS)'
_computing_molecular_graphics 'ORTEP 3 (Farrugia, 1997)'
_computing_structure_refinement 'SHELXL-97 (Sheldrick, 2008)'
_computing_structure_solution 'SIR-92 (Farrugia, 1994)'
_diffrn_ambient_temperature 100(2)
_diffrn_measured_fraction_theta_full 'ACTA 50'
_diffrn_measured_fraction_theta_max 0.954
_diffrn_measurement_device_type 'Bruker APEX-II CCD'
_diffrn_measurement_method 'phi and omega scans'
_diffrn_radiation_monochromator graphite
_diffrn_radiation_source 'fine-focus sealed tube'
_diffrn_radiation_type CuK\a
_diffrn_radiation_wavelength 1.54178
_diffrn_reflns_av_R_equivalents 0.0524
_diffrn_reflns_av_sigmaI/netI 0.0578
_diffrn_reflns_limit_h_max 11
_diffrn_reflns_limit_h_min -12
_diffrn_reflns_limit_k_max 14
_diffrn_reflns_limit_k_min -14
_diffrn_reflns_limit_l_max 18
_diffrn_reflns_limit_l_min -20
_diffrn_reflns_number 17533
_diffrn_reflns_theta_full 'ACTA 50'
_diffrn_reflns_theta_max 61.93
_diffrn_reflns_theta_min 3.55
_diffrn_standards_number 0
_exptl_absorpt_coefficient_mu 3.617
_exptl_absorpt_correction_T_max 0.8122
_exptl_absorpt_correction_T_min 0.6314
_exptl_absorpt_correction_type multi-scan
_exptl_absorpt_process_details 'sadab 2008/2'
_exptl_crystal_colour green
_exptl_crystal_density_diffrn 1.213
_exptl_crystal_description plate
_exptl_crystal_F_000 900
_exptl_crystal_size_max 0.14
_exptl_crystal_size_mid 0.09
_exptl_crystal_size_min 0.06
_refine_diff_density_max 0.484
_refine_diff_density_min -0.287
_refine_diff_density_rms 0.048
_refine_ls_extinction_method none
_refine_ls_goodness_of_fit_ref 1.013
_refine_ls_hydrogen_treatment constr
_refine_ls_matrix_type full
_refine_ls_number_parameters 541
_refine_ls_number_reflns 6940
_refine_ls_number_restraints 0
_refine_ls_restrained_S_all 1.013
_refine_ls_R_factor_all 0.0641
_refine_ls_R_factor_gt 0.0439
_refine_ls_shift/su_max 0.001
_refine_ls_shift/su_mean 0.000
_refine_ls_structure_factor_coef Fsqd
_refine_ls_weighting_details 'calc w=1/[\s^2^(Fo^2^)+(0.0554P)^2^+0.0000P] where P=(Fo^2^+2Fc^2^)/3'
_refine_ls_weighting_scheme calc
_refine_ls_wR_factor_gt 0.0958
_refine_ls_wR_factor_ref 0.1049
_reflns_number_gt 5434
_reflns_number_total 6940
_reflns_threshold_expression >2\s(I)
_cod_data_source_file ic400352r_si_001_4.cif
_cod_data_source_block cca43
_cod_original_sg_symbol_Hall -P1
_cod_database_code 4334738

loop_
_symmetry_equiv_pos_as_xyz
'x, y, z'
'-x, -y, -z'

loop_
_atom_site_label
_atom_site_type_symbol
_atom_site_fract_x
_atom_site_fract_y
_atom_site_fract_z
_atom_site_U_iso_or_equiv
_atom_site_adp_type
_atom_site_occupancy
_atom_site_symmetry_multiplicity
_atom_site_calc_flag
_atom_site_refinement_flags
C1 C 0.7313(3) 0.1100(2) 0.30382(16) 0.0296(6) Uani 1 1 d .
H1A H 0.7778 0.1615 0.3193 0.044 Uiso 1 1 calc R
H1B H 0.7927 0.0553 0.2699 0.044 Uiso 1 1 calc R
H1C H 0.6825 0.0752 0.3512 0.044 Uiso 1 1 calc R
C1S C 0.0681(3) 0.9400(2) 0.19425(19) 0.0399(7) Uani 1 1 d .
H1S H 0.1375 0.9771 0.1932 0.048 Uiso 1 1 calc R
C2 C 0.6416(2) 0.1675(2) 0.25976(14) 0.0227(6) Uani 1 1 d .
C2S C 0.0267(3) 0.9376(3) 0.12744(19) 0.0411(8) Uani 1 1 d .
H2S H 0.0679 0.9727 0.0803 0.049 Uiso 1 1 calc R
C3 C 0.6891(2) 0.2090(2) 0.18159(14) 0.0213(6) Uani 1 1 d .
C3S C -0.0745(3) 0.8842(2) 0.12891(18) 0.0384(7) Uani 1 1 d .
H3S H -0.1035 0.8836 0.0829 0.046 Uiso 1 1 calc R
C4 C 0.8129(2) 0.1963(2) 0.13186(15) 0.0258(6) Uani 1 1 d .
H4 H 0.8808 0.1532 0.1481 0.031 Uiso 1 1 calc R
C4S C -0.1337(3) 0.8318(2) 0.19696(18) 0.0365(7) Uani 1 1 d .
H4S H -0.2027 0.7946 0.1977 0.044 Uiso 1 1 calc R
C5 C 0.8369(2) 0.2472(2) 0.05782(15) 0.0270(6) Uani 1 1 d .
H5 H 0.9214 0.2387 0.0235 0.032 Uiso 1 1 calc R
C5S C -0.0917(3) 0.8337(2) 0.26427(17) 0.0332(7) Uani 1 1 d .
H5S H -0.1317 0.7975 0.3112 0.040 Uiso 1 1 calc R
C6 C 0.7382(2) 0.3097(2) 0.03444(15) 0.0255(6) Uani 1 1 d .
H6 H 0.7547 0.3453 -0.0156 0.031 Uiso 1 1 calc R
C6S C 0.0088(3) 0.8885(2) 0.26280(18) 0.0377(7) Uani 1 1 d .
H6S H 0.0368 0.8907 0.3090 0.045 Uiso 1 1 calc R
C7 C 0.6142(2) 0.3205(2) 0.08473(14) 0.0212(6) Uani 1 1 d .
C7S C 0.8696(3) 0.4682(3) 0.3280(2) 0.0579(10) Uani 1 1 d .
H7S H 0.9334 0.4405 0.3539 0.069 Uiso 1 1 calc R
C8 C 0.4980(2) 0.3795(2) 0.07352(14) 0.0204(5) Uani 1 1 d .
C8S C 0.8540(4) 0.4129(3) 0.2673(2) 0.0570(10) Uani 1 1 d .
H8S H 0.9071 0.3463 0.2513 0.068 Uiso 1 1 calc R
C9 C 0.4954(2) 0.4406(2) -0.00186(14) 0.0229(6) Uani 1 1 d .
H9A H 0.4148 0.4340 -0.0148 0.027 Uiso 1 1 calc R
H9B H 0.5677 0.4075 -0.0451 0.027 Uiso 1 1 calc R
C9S C 0.7625(4) 0.4530(3) 0.2300(2) 0.0510(9) Uani 1 1 d .
H9S H 0.7530 0.4144 0.1877 0.061 Uiso 1 1 calc R
C10 C 0.4583(2) 0.1581(2) 0.36849(14) 0.0213(6) Uani 1 1 d .
C10S C 0.6843(3) 0.5482(3) 0.25264(19) 0.0466(8) Uani 1 1 d .
H10S H 0.6197 0.5750 0.2271 0.056 Uiso 1 1 calc R
C11 C 0.3975(2) 0.0664(2) 0.38114(14) 0.0219(6) Uani 1 1 d .
C11S C 0.7001(4) 0.6045(3) 0.3128(2) 0.0515(9) Uani 1 1 d .
H11S H 0.6475 0.6715 0.3282 0.062 Uiso 1 1 calc R
C12 C 0.3396(2) 0.0385(2) 0.45908(15) 0.0263(6) Uani 1 1 d .
H12 H 0.2971 -0.0229 0.4695 0.032 Uiso 1 1 calc R
C12S C 0.7917(4) 0.5645(3) 0.3508(2) 0.0552(10) Uani 1 1 d .
H12S H 0.8014 0.6032 0.3929 0.066 Uiso 1 1 calc R
C13 C 0.3429(3) 0.0981(2) 0.52101(15) 0.0300(7) Uani 1 1 d .
H13 H 0.3016 0.0783 0.5736 0.036 Uiso 1 1 calc R
C13S C 0.5280(3) 0.0350(3) 0.0648(2) 0.0513(9) Uani 1 1 d .
H13S H 0.5477 0.0592 0.1095 0.062 Uiso 1 1 calc R
C14 C 0.4060(3) 0.1868(2) 0.50717(15) 0.0303(7) Uani 1 1 d .
H14 H 0.4083 0.2270 0.5506 0.036 Uiso 1 1 calc R
C14S C 0.4493(3) -0.0417(3) 0.0741(2) 0.0507(9) Uani 1 1 d .
H14S H 0.4140 -0.0704 0.1252 0.061 Uiso 1 1 calc R
C15 C 0.4663(2) 0.2184(2) 0.43085(14) 0.0245(6) Uani 1 1 d .
C15S C 0.5784(3) 0.0769(3) -0.0091(2) 0.0515(9) Uani 1 1 d .
H15S H 0.6326 0.1303 -0.0153 0.062 Uiso 1 1 calc R
C16 C 0.3985(2) -0.0010(2) 0.31192(15) 0.0247(6) Uani 1 1 d .
H16 H 0.3840 0.0493 0.2682 0.030 Uiso 1 1 calc R
C17 C 0.5273(3) -0.0722(2) 0.28104(16) 0.0308(6) Uani 1 1 d .
H17A H 0.5946 -0.0271 0.2614 0.046 Uiso 1 1 calc R
H17B H 0.5235 -0.1163 0.2380 0.046 Uiso 1 1 calc R
H17C H 0.5466 -0.1191 0.3239 0.046 Uiso 1 1 calc R
C18 C 0.2933(3) -0.0717(2) 0.33225(18) 0.0359(7) Uani 1 1 d .
H18A H 0.3129 -0.1293 0.3689 0.054 Uiso 1 1 calc R
H18B H 0.2883 -0.1032 0.2838 0.054 Uiso 1 1 calc R
H18C H 0.2109 -0.0281 0.3571 0.054 Uiso 1 1 calc R
C19 C 0.5360(3) 0.3162(2) 0.41708(16) 0.0317(7) Uani 1 1 d .
H19 H 0.5940 0.3118 0.3621 0.038 Uiso 1 1 calc R
C20 C 0.6202(3) 0.3161(3) 0.47370(19) 0.0462(8) Uani 1 1 d .
H20A H 0.5655 0.3267 0.5279 0.069 Uiso 1 1 calc R
H20B H 0.6720 0.3744 0.4587 0.069 Uiso 1 1 calc R
H20C H 0.6770 0.2470 0.4706 0.069 Uiso 1 1 calc R
C21 C 0.4420(3) 0.4193(2) 0.42195(19) 0.0431(8) Uani 1 1 d .
H21A H 0.3920 0.4174 0.3839 0.065 Uiso 1 1 calc R
H21B H 0.4891 0.4807 0.4096 0.065 Uiso 1 1 calc R
H21C H 0.3840 0.4265 0.4755 0.065 Uiso 1 1 calc R
C22 C 0.2757(2) 0.4330(2) 0.12976(14) 0.0232(6) Uani 1 1 d .
C23 C 0.2091(2) 0.3917(2) 0.08355(15) 0.0259(6) Uani 1 1 d .
C24 C 0.0920(3) 0.4508(2) 0.07947(16) 0.0319(7) Uani 1 1 d .
H24 H 0.0444 0.4247 0.0489 0.038 Uiso 1 1 calc R
C25 C 0.0443(3) 0.5463(2) 0.11885(16) 0.0348(7) Uani 1 1 d .
H25 H -0.0347 0.5860 0.1144 0.042 Uiso 1 1 calc R
C26 C 0.1108(3) 0.5842(2) 0.16463(16) 0.0314(7) Uani 1 1 d .
H26 H 0.0763 0.6499 0.1917 0.038 Uiso 1 1 calc R
C27 C 0.2276(3) 0.5286(2) 0.17231(15) 0.0269(6) Uani 1 1 d .
C28 C 0.2577(3) 0.2842(2) 0.04204(16) 0.0298(6) Uani 1 1 d .
H28 H 0.3491 0.2625 0.0428 0.036 Uiso 1 1 calc R
C29 C 0.2544(3) 0.2904(3) -0.04498(17) 0.0383(7) Uani 1 1 d .
H29A H 0.2989 0.2230 -0.0711 0.057 Uiso 1 1 calc R
H29B H 0.2971 0.3503 -0.0718 0.057 Uiso 1 1 calc R
H29C H 0.1651 0.3020 -0.0474 0.057 Uiso 1 1 calc R
C30 C 0.1823(3) 0.1968(3) 0.08553(19) 0.0408(7) Uani 1 1 d .
H30A H 0.0911 0.2184 0.0891 0.061 Uiso 1 1 calc R
H30B H 0.1937 0.1865 0.1389 0.061 Uiso 1 1 calc R
H30C H 0.2137 0.1293 0.0566 0.061 Uiso 1 1 calc R
C31 C 0.2929(3) 0.5690(2) 0.22840(16) 0.0328(7) Uani 1 1 d .
H31 H 0.3680 0.5138 0.2313 0.039 Uiso 1 1 calc R
C32 C 0.3424(3) 0.6759(3) 0.20054(18) 0.0433(8) Uani 1 1 d .
H32A H 0.2716 0.7296 0.1928 0.065 Uiso 1 1 calc R
H32B H 0.4097 0.6653 0.1505 0.065 Uiso 1 1 calc R
H32C H 0.3775 0.7010 0.2405 0.065 Uiso 1 1 calc R
C33 C 0.2021(3) 0.5832(3) 0.31185(17) 0.0446(8) Uani 1 1 d .
H33A H 0.1303 0.6402 0.3111 0.067 Uiso 1 1 calc R
H33B H 0.2486 0.6028 0.3477 0.067 Uiso 1 1 calc R
H33C H 0.1692 0.5156 0.3301 0.067 Uiso 1 1 calc R
C34 C 0.1425(2) 0.2412(2) 0.36531(16) 0.0301(7) Uani 1 1 d .
C35 C 0.1383(3) 0.2872(3) 0.43642(16) 0.0372(7) Uani 1 1 d .
H35 H 0.1910 0.3399 0.4368 0.045 Uiso 1 1 calc R
C36 C 0.0572(3) 0.2559(3) 0.50615(18) 0.0504(9) Uani 1 1 d .
H36 H 0.0552 0.2871 0.5544 0.060 Uiso 1 1 calc R
C37 C -0.0207(3) 0.1804(3) 0.5070(2) 0.0557(10) Uani 1 1 d .
H37 H -0.0772 0.1607 0.5553 0.067 Uiso 1 1 calc R
C38 C -0.0164(3) 0.1336(3) 0.4375(2) 0.0509(9) Uani 1 1 d .
H38 H -0.0682 0.0799 0.4379 0.061 Uiso 1 1 calc R
C39 C 0.0637(3) 0.1649(2) 0.36679(18) 0.0358(7) Uani 1 1 d .
H39 H 0.0646 0.1337 0.3188 0.043 Uiso 1 1 calc R
N1 N 0.51565(19) 0.19192(16) 0.28846(11) 0.0209(5) Uani 1 1 d .
N2 N 0.59091(19) 0.27034(16) 0.15746(11) 0.0202(5) Uani 1 1 d .
N3 N 0.39715(19) 0.37386(16) 0.13498(11) 0.0204(5) Uani 1 1 d .
S1 S 0.22285(6) 0.29365(6) 0.27282(4) 0.03176(18) Uani 1 1 d .
Co1 Co 0.42807(4) 0.28049(3) 0.22103(2) 0.01947(12) Uani 1 1 d .

loop_
_atom_site_aniso_label
_atom_site_aniso_U_11
_atom_site_aniso_U_22
_atom_site_aniso_U_33
_atom_site_aniso_U_23
_atom_site_aniso_U_13
_atom_site_aniso_U_12
C1 0.0266(14) 0.0329(16) 0.0286(14) 0.0095(12) -0.0097(12) -0.0023(12)
C1S 0.0301(16) 0.0343(17) 0.057(2) -0.0024(15) -0.0142(15) -0.0040(14)
C2 0.0245(14) 0.0203(14) 0.0222(13) 0.0032(10) -0.0060(11) -0.0023(11)
C2S 0.0385(18) 0.0345(17) 0.0446(18) -0.0012(14) -0.0027(15) -0.0038(14)
C3 0.0180(13) 0.0191(13) 0.0262(14) 0.0026(10) -0.0069(11) -0.0003(11)
C3S 0.0394(17) 0.0392(18) 0.0356(17) -0.0065(13) -0.0096(14) -0.0018(15)
C4 0.0175(13) 0.0289(15) 0.0288(14) 0.0019(11) -0.0049(11) -0.0005(11)
C4S 0.0285(15) 0.0328(17) 0.0453(18) -0.0109(14) -0.0058(13) 0.0000(13)
C5 0.0168(13) 0.0340(16) 0.0264(14) 0.0002(11) 0.0000(11) -0.0036(12)
C5S 0.0275(15) 0.0279(15) 0.0391(16) -0.0036(12) -0.0036(13) 0.0020(13)
C6 0.0246(14) 0.0291(15) 0.0197(13) 0.0050(11) -0.0016(11) -0.0046(12)
C6S 0.0355(17) 0.0320(17) 0.0454(18) -0.0045(14) -0.0157(14) 0.0050(14)
C7 0.0258(14) 0.0196(13) 0.0185(13) 0.0010(10) -0.0064(11) -0.0039(11)
C7S 0.042(2) 0.073(3) 0.057(2) 0.021(2) -0.0106(17) -0.0174(19)
C8 0.0234(14) 0.0172(13) 0.0200(13) 0.0016(10) -0.0044(11) -0.0048(11)
C8S 0.054(2) 0.038(2) 0.061(2) 0.0061(17) 0.0097(19) -0.0025(17)
C9 0.0248(14) 0.0250(14) 0.0183(13) 0.0057(10) -0.0061(11) -0.0042(11)
C9S 0.059(2) 0.044(2) 0.049(2) -0.0094(16) -0.0019(18) -0.0221(19)
C10 0.0184(13) 0.0240(14) 0.0182(13) 0.0063(10) -0.0029(10) 0.0001(11)
C10S 0.0370(18) 0.059(2) 0.0423(19) 0.0064(16) -0.0064(15) -0.0127(17)
C11 0.0196(13) 0.0214(14) 0.0241(14) 0.0043(10) -0.0078(11) -0.0001(11)
C11S 0.063(2) 0.0345(18) 0.044(2) -0.0023(15) 0.0028(18) -0.0019(17)
C12 0.0242(14) 0.0244(14) 0.0270(15) 0.0066(11) -0.0029(12) -0.0038(11)
C12S 0.071(3) 0.061(2) 0.0394(19) 0.0006(17) -0.0118(18) -0.035(2)
C13 0.0350(15) 0.0306(16) 0.0186(14) 0.0078(11) -0.0008(12) -0.0023(13)
C13S 0.058(2) 0.052(2) 0.050(2) -0.0147(17) -0.0250(18) -0.0018(18)
C14 0.0370(16) 0.0300(16) 0.0231(15) 0.0008(11) -0.0085(12) -0.0027(13)
C14S 0.053(2) 0.052(2) 0.046(2) -0.0015(16) -0.0147(16) -0.0064(18)
C15 0.0268(14) 0.0226(14) 0.0220(14) 0.0045(11) -0.0059(12) -0.0005(11)
C15S 0.046(2) 0.039(2) 0.073(3) -0.0123(18) -0.0191(18) -0.0083(16)
C16 0.0237(14) 0.0243(14) 0.0265(14) 0.0020(11) -0.0076(11) -0.0041(11)
C17 0.0288(15) 0.0305(16) 0.0319(15) -0.0050(12) -0.0068(12) -0.0020(12)
C18 0.0276(15) 0.0329(17) 0.0469(18) -0.0058(13) -0.0080(13) -0.0054(13)
C19 0.0396(16) 0.0297(16) 0.0259(14) 0.0014(11) -0.0068(13) -0.0098(13)
C20 0.056(2) 0.049(2) 0.0417(18) 0.0010(15) -0.0199(16) -0.0221(17)
C21 0.0516(19) 0.0272(16) 0.0474(18) 0.0045(13) -0.0071(15) -0.0102(15)
C22 0.0193(13) 0.0258(14) 0.0217(13) 0.0083(11) -0.0035(11) -0.0019(11)
C23 0.0220(14) 0.0270(15) 0.0269(14) 0.0103(11) -0.0053(11) -0.0044(12)
C24 0.0224(15) 0.0405(18) 0.0323(15) 0.0127(13) -0.0095(12) -0.0046(13)
C25 0.0218(14) 0.0415(18) 0.0336(16) 0.0131(13) -0.0027(13) 0.0040(13)
C26 0.0238(14) 0.0309(16) 0.0297(15) 0.0088(12) 0.0015(12) 0.0057(12)
C27 0.0257(14) 0.0272(15) 0.0227(14) 0.0071(11) -0.0011(11) -0.0019(12)
C28 0.0274(15) 0.0309(16) 0.0356(15) 0.0036(12) -0.0156(12) -0.0064(12)
C29 0.0435(18) 0.0396(18) 0.0367(17) 0.0021(13) -0.0168(14) -0.0112(15)
C30 0.0406(18) 0.0367(18) 0.0509(19) 0.0122(14) -0.0220(15) -0.0105(15)
C31 0.0328(16) 0.0276(16) 0.0340(16) -0.0039(12) -0.0087(13) 0.0073(13)
C32 0.053(2) 0.0401(18) 0.0351(17) -0.0085(14) -0.0076(15) -0.0081(16)
C33 0.054(2) 0.0426(19) 0.0298(16) 0.0004(13) -0.0088(15) 0.0083(16)
C34 0.0188(13) 0.0347(16) 0.0295(15) 0.0090(12) -0.0012(11) 0.0039(12)
C35 0.0262(15) 0.0478(19) 0.0333(17) 0.0058(13) -0.0048(13) -0.0007(14)
C36 0.0331(18) 0.084(3) 0.0255(17) 0.0079(16) -0.0005(14) -0.0001(18)
C37 0.0280(17) 0.095(3) 0.037(2) 0.0303(18) -0.0021(15) -0.0121(19)
C38 0.0322(17) 0.063(2) 0.057(2) 0.0292(17) -0.0112(16) -0.0184(16)
C39 0.0304(16) 0.0366(17) 0.0385(17) 0.0107(13) -0.0076(13) -0.0064(14)
N1 0.0202(11) 0.0223(11) 0.0187(11) 0.0038(8) -0.0043(9) -0.0021(9)
N2 0.0226(11) 0.0179(11) 0.0197(11) 0.0041(8) -0.0049(9) -0.0043(9)
N3 0.0180(11) 0.0207(11) 0.0211(11) 0.0029(8) -0.0044(9) -0.0014(9)
S1 0.0192(3) 0.0423(4) 0.0270(4) 0.0146(3) -0.0008(3) -0.0002(3)
Co1 0.0172(2) 0.0211(2) 0.0173(2) 0.00532(15) -0.00203(16) -0.00127(16)

loop_
_atom_type_symbol
_atom_type_description
_atom_type_scat_dispersion_real
_atom_type_scat_dispersion_imag
_atom_type_scat_source
C C 0.0181 0.0091 'International Tables Vol C Tables 4.2.6.8 and 6.1.1.4'
H H 0.0000 0.0000 'International Tables Vol C Tables 4.2.6.8 and 6.1.1.4'
N N 0.0311 0.0180 'International Tables Vol C Tables 4.2.6.8 and 6.1.1.4'
S S 0.3331 0.5567 'International Tables Vol C Tables 4.2.6.8 and 6.1.1.4'
Co Co -2.3653 3.6143 'International Tables Vol C Tables 4.2.6.8 and 6.1.1.4'

loop_
_geom_angle_atom_site_label_1
_geom_angle_atom_site_label_2
_geom_angle_atom_site_label_3
_geom_angle
_geom_angle_site_symmetry_3
C2S C1S C6S 119.9(3) .
N1 C2 C3 113.4(2) .
N1 C2 C1 125.6(2) .
C3 C2 C1 120.9(2) .
C1S C2S C3S 120.2(3) .
N2 C3 C4 120.1(2) .
N2 C3 C2 110.2(2) .
C4 C3 C2 129.8(2) .
C4S C3S C2S 120.3(3) .
C3 C4 C5 119.5(2) .
C3S C4S C5S 119.7(3) .
C6 C5 C4 120.1(2) .
C6S C5S C4S 119.8(3) .
C5 C6 C7 119.6(2) .
C1S C6S C5S 120.1(3) .
N2 C7 C6 120.1(2) .
N2 C7 C8 110.1(2) .
C6 C7 C8 129.7(2) .
C8S C7S C12S 119.4(4) .
N3 C8 C7 113.5(2) .
N3 C8 C9 125.1(2) .
C7 C8 C9 121.4(2) .
C9S C8S C7S 120.3(3) .
C8 C9 C9 113.7(3) 2_665
C8S C9S C10S 120.7(3) .
C15 C10 C11 122.4(2) .
C15 C10 N1 118.4(2) .
C11 C10 N1 119.2(2) .
C9S C10S C11S 119.3(3) .
C12 C11 C10 117.4(2) .
C12 C11 C16 121.9(2) .
C10 C11 C16 120.7(2) .
C12S C11S C10S 120.3(3) .
C13 C12 C11 121.3(3) .
C11S C12S C7S 120.0(3) .
C12 C13 C14 120.3(3) .
C14S C13S C15S 120.1(3) .
C13 C14 C15 121.2(3) .
C13S C14S C15S 119.7(4) 2_655
C14 C15 C10 117.4(2) .
C14 C15 C19 120.3(2) .
C10 C15 C19 122.3(2) .
C13S C15S C14S 120.3(3) 2_655
C11 C16 C18 112.9(2) .
C11 C16 C17 111.7(2) .
C18 C16 C17 108.6(2) .
C21 C19 C15 110.8(2) .
C21 C19 C20 111.8(3) .
C15 C19 C20 111.8(2) .
C23 C22 C27 122.5(2) .
C23 C22 N3 118.7(2) .
C27 C22 N3 118.7(2) .
C24 C23 C22 117.4(2) .
C24 C23 C28 120.4(2) .
C22 C23 C28 122.1(2) .
C25 C24 C23 121.2(3) .
C26 C25 C24 120.1(3) .
C25 C26 C27 121.8(3) .
C26 C27 C22 116.9(3) .
C26 C27 C31 120.0(2) .
C22 C27 C31 123.1(2) .
C23 C28 C30 111.3(2) .
C23 C28 C29 112.7(2) .
C30 C28 C29 109.6(2) .
C27 C31 C33 111.1(3) .
C27 C31 C32 112.8(2) .
C33 C31 C32 108.7(2) .
C39 C34 C35 118.6(3) .
C39 C34 S1 118.7(2) .
C35 C34 S1 121.8(2) .
C36 C35 C34 119.8(3) .
C37 C36 C35 121.1(3) .
C36 C37 C38 119.6(3) .
C37 C38 C39 120.0(3) .
C38 C39 C34 120.8(3) .
C2 N1 C10 118.0(2) .
C2 N1 Co1 115.77(16) .
C10 N1 Co1 126.02(15) .
C7 N2 C3 120.6(2) .
C7 N2 Co1 119.85(17) .
C3 N2 Co1 119.53(15) .
C8 N3 C22 117.5(2) .
C8 N3 Co1 115.64(17) .
C22 N3 Co1 126.81(15) .
C34 S1 Co1 127.19(10) .
N2 Co1 N1 81.00(9) .
N2 Co1 N3 80.65(9) .
N1 Co1 N3 161.28(9) .
N2 Co1 S1 167.54(7) .
N1 Co1 S1 109.40(6) .
N3 Co1 S1 89.27(6) .

loop_
_geom_bond_atom_site_label_1
_geom_bond_atom_site_label_2
_geom_bond_distance
_geom_bond_site_symmetry_2
C1 C2 1.492(4) .
C1S C2S 1.378(5) .
C1S C6S 1.382(5) .
C2 N1 1.325(3) .
C2 C3 1.430(4) .
C2S C3S 1.382(5) .
C3 N2 1.374(3) .
C3 C4 1.388(3) .
C3S C4S 1.381(4) .
C4 C5 1.395(4) .
C4S C5S 1.389(4) .
C5 C6 1.379(4) .
C5S C6S 1.386(4) .
C6 C7 1.393(4) .
C7 N2 1.371(3) .
C7 C8 1.428(4) .
C7S C8S 1.372(6) .
C7S C12S 1.378(6) .
C8 N3 1.324(3) .
C8 C9 1.500(4) .
C8S C9S 1.365(6) .
C9 C9 1.522(5) 2_665
C9S C10S 1.368(5) .
C10 C15 1.402(4) .
C10 C11 1.402(4) .
C10 N1 1.445(3) .
C10S C11S 1.374(5) .
C11 C12 1.393(4) .
C11 C16 1.523(4) .
C11S C12S 1.373(5) .
C12 C13 1.372(4) .
C13 C14 1.383(4) .
C13S C14S 1.370(5) .
C13S C15S 1.376(5) .
C14 C15 1.389(4) .
C14S C15S 1.378(5) 2_655
C15 C19 1.525(4) .
C15S C14S 1.378(5) 2_655
C16 C18 1.523(4) .
C16 C17 1.524(4) .
C19 C21 1.515(4) .
C19 C20 1.537(4) .
C22 C23 1.404(4) .
C22 C27 1.405(4) .
C22 N3 1.443(3) .
C23 C24 1.396(4) .
C23 C28 1.525(4) .
C24 C25 1.377(4) .
C25 C26 1.377(4) .
C26 C27 1.397(4) .
C27 C31 1.523(4) .
C28 C30 1.525(4) .
C28 C29 1.540(4) .
C31 C33 1.532(4) .
C31 C32 1.537(4) .
C34 C39 1.389(4) .
C34 C35 1.397(4) .
C34 S1 1.769(3) .
C35 C36 1.380(4) .
C36 C37 1.374(5) .
C37 C38 1.376(5) .
C38 C39 1.387(4) .
N1 Co1 1.927(2) .
N2 Co1 1.816(2) .
N3 Co1 1.935(2) .
S1 Co1 2.1663(7) .

loop_
_geom_torsion_atom_site_label_1
_geom_torsion_atom_site_label_2
_geom_torsion_atom_site_label_3
_geom_torsion_atom_site_label_4
_geom_torsion
_geom_torsion_site_symmetry_4
C6S C1S C2S C3S 0.3(4) .
N1 C2 C3 N2 3.7(3) .
C1 C2 C3 N2 -172.1(2) .
N1 C2 C3 C4 -177.0(3) .
C1 C2 C3 C4 7.2(4) .
C1S C2S C3S C4S -0.9(4) .
N2 C3 C4 C5 0.8(4) .
C2 C3 C4 C5 -178.5(3) .
C2S C3S C4S C5S 0.6(4) .
C3 C4 C5 C6 0.1(4) .
C3S C4S C5S C6S 0.3(4) .
C4 C5 C6 C7 -0.9(4) .
C2S C1S C6S C5S 0.5(4) .
C4S C5S C6S C1S -0.8(4) .
C5 C6 C7 N2 0.9(4) .
C5 C6 C7 C8 -179.6(3) .
N2 C7 C8 N3 1.0(3) .
C6 C7 C8 N3 -178.5(3) .
N2 C7 C8 C9 -178.9(2) .
C6 C7 C8 C9 1.5(4) .
C12S C7S C8S C9S 0.2(5) .
N3 C8 C9 C9 84.1(4) 2_665
C7 C8 C9 C9 -96.0(3) 2_665
C7S C8S C9S C10S -0.6(5) .
C8S C9S C10S C11S 1.2(5) .
C15 C10 C11 C12 2.4(4) .
N1 C10 C11 C12 -177.9(2) .
C15 C10 C11 C16 -176.0(2) .
N1 C10 C11 C16 3.7(4) .
C9S C10S C11S C12S -1.4(5) .
C10 C11 C12 C13 -0.5(4) .
C16 C11 C12 C13 177.9(2) .
C10S C11S C12S C7S 1.0(5) .
C8S C7S C12S C11S -0.4(5) .
C11 C12 C13 C14 -1.0(4) .
C12 C13 C14 C15 0.6(4) .
C15S C13S C14S C15S 0.3(6) 2_655
C13 C14 C15 C10 1.2(4) .
C13 C14 C15 C19 -179.6(3) .
C11 C10 C15 C14 -2.8(4) .
N1 C10 C15 C14 177.5(2) .
C11 C10 C15 C19 178.1(2) .
N1 C10 C15 C19 -1.6(4) .
C14S C13S C15S C14S -0.3(6) 2_655
C12 C11 C16 C18 21.3(3) .
C10 C11 C16 C18 -160.3(2) .
C12 C11 C16 C17 -101.3(3) .
C10 C11 C16 C17 77.0(3) .
C14 C15 C19 C21 -80.3(3) .
C10 C15 C19 C21 98.8(3) .
C14 C15 C19 C20 45.1(4) .
C10 C15 C19 C20 -135.8(3) .
C27 C22 C23 C24 1.4(4) .
N3 C22 C23 C24 -179.8(2) .
C27 C22 C23 C28 -175.8(2) .
N3 C22 C23 C28 3.0(4) .
C22 C23 C24 C25 0.4(4) .
C28 C23 C24 C25 177.7(3) .
C23 C24 C25 C26 -1.3(4) .
C24 C25 C26 C27 0.4(4) .
C25 C26 C27 C22 1.3(4) .
C25 C26 C27 C31 -175.4(3) .
C23 C22 C27 C26 -2.2(4) .
N3 C22 C27 C26 179.0(2) .
C23 C22 C27 C31 174.3(2) .
N3 C22 C27 C31 -4.4(4) .
C24 C23 C28 C30 -73.4(3) .
C22 C23 C28 C30 103.7(3) .
C24 C23 C28 C29 50.2(3) .
C22 C23 C28 C29 -132.7(3) .
C26 C27 C31 C33 54.0(3) .
C22 C27 C31 C33 -122.4(3) .
C26 C27 C31 C32 -68.2(3) .
C22 C27 C31 C32 115.3(3) .
C39 C34 C35 C36 0.3(4) .
S1 C34 C35 C36 169.0(2) .
C34 C35 C36 C37 -0.5(5) .
C35 C36 C37 C38 1.2(5) .
C36 C37 C38 C39 -1.8(5) .
C37 C38 C39 C34 1.7(5) .
C35 C34 C39 C38 -0.9(4) .
S1 C34 C39 C38 -170.0(2) .
C3 C2 N1 C10 -177.2(2) .
C1 C2 N1 C10 -1.7(4) .
C3 C2 N1 Co1 -2.2(3) .
C1 C2 N1 Co1 173.4(2) .
C15 C10 N1 C2 78.9(3) .
C11 C10 N1 C2 -100.8(3) .
C15 C10 N1 Co1 -95.6(3) .
C11 C10 N1 Co1 84.7(3) .
C6 C7 N2 C3 0.0(4) .
C8 C7 N2 C3 -179.7(2) .
C6 C7 N2 Co1 -177.60(19) .
C8 C7 N2 Co1 2.8(3) .
C4 C3 N2 C7 -0.8(4) .
C2 C3 N2 C7 178.6(2) .
C4 C3 N2 Co1 176.77(19) .
C2 C3 N2 Co1 -3.8(3) .
C7 C8 N3 C22 178.7(2) .
C9 C8 N3 C22 -1.4(4) .
C7 C8 N3 Co1 -4.1(3) .
C9 C8 N3 Co1 175.81(19) .
C23 C22 N3 C8 76.2(3) .
C27 C22 N3 C8 -105.0(3) .
C23 C22 N3 Co1 -100.7(2) .
C27 C22 N3 Co1 78.2(3) .
C39 C34 S1 Co1 -117.8(2) .
C35 C34 S1 Co1 73.5(3) .
C7 N2 Co1 N1 179.8(2) .
C3 N2 Co1 N1 2.19(18) .
C7 N2 Co1 N3 -3.95(18) .
C3 N2 Co1 N3 178.47(19) .
C7 N2 Co1 S1 32.4(4) .
C3 N2 Co1 S1 -145.2(3) .
C2 N1 Co1 N2 0.10(18) .
C10 N1 Co1 N2 174.7(2) .
C2 N1 Co1 N3 -11.4(4) .
C10 N1 Co1 N3 163.2(2) .
C2 N1 Co1 S1 173.01(16) .
C10 N1 Co1 S1 -12.4(2) .
C8 N3 Co1 N2 4.43(18) .
C22 N3 Co1 N2 -178.7(2) .
C8 N3 Co1 N1 15.9(4) .
C22 N3 Co1 N1 -167.2(2) .
C8 N3 Co1 S1 -168.22(17) .
C22 N3 Co1 S1 8.69(19) .
C34 S1 Co1 N2 149.7(3) .
C34 S1 Co1 N1 4.11(15) .
C34 S1 Co1 N3 -174.48(14) .
